data_7059947
loop_
_publ_author_name
'Peerzada, Mudasir Nabi'
'Khan, Parvez'
'Khan, Nashrah Sharif'
'Gaur, Aysha'
'Avecilla, Fernando'
'Hassan, Md. Imtaiyaz'
'Azam, Amir'

_publ_section_title
;
 Identification of morpholine based hydroxylamine analogues: selective
 inhibitors of MARK4/Par-1d causing cancer cell death through apoptosis
;
_journal_issue 38
_journal_name_full 'New Journal of Chemistry'
_journal_page_first 16626
_journal_page_last 16637
_journal_paper_doi 10.1039/D0NJ03474F
_journal_volume 44
_journal_year 2020
_chemical_formula_moiety 'C12 H13 F3 N2 O2'
_chemical_formula_sum 'C12 H13 F3 N2 O2'
_chemical_formula_weight 274.24
_space_group_IT_number 2
_space_group_name_Hall '-P 1'
_space_group_name_H-M_alt 'P -1'
_symmetry_cell_setting triclinic
_symmetry_space_group_name_Hall '-P 1'
_symmetry_space_group_name_H-M 'P -1'
_atom_sites_solution_hydrogens geom
_atom_sites_solution_primary direct
_atom_sites_solution_secondary difmap
_audit_creation_method SHELXL-97
_audit_update_record
;
2020-08-06 deposited with the CCDC.	2020-08-27 downloaded from the CCDC.
;
_cell_angle_alpha 84.670(4)
_cell_angle_beta 68.742(4)
_cell_angle_gamma 82.721(4)
_cell_formula_units_Z 2
_cell_length_a 7.2135(9)
_cell_length_b 9.5319(10)
_cell_length_c 9.6366(11)
_cell_measurement_reflns_used 19936
_cell_measurement_temperature 100(2)
_cell_measurement_theta_max 52.762
_cell_measurement_theta_min 7.987
_cell_volume 611.74(12)
_computing_cell_refinement 'Bruker SAINT'
_computing_data_collection 'Bruker APEX2'
_computing_data_reduction 'Bruker SAINT'
_computing_molecular_graphics 'Bruker SHELXTL'
_computing_publication_material 'Bruker SHELXTL'
_computing_structure_refinement 'SHELXL-2014 (Sheldrick 2014)'
_computing_structure_solution 'SHELXS-97 (Sheldrick 2008)'
_diffrn_ambient_temperature 100(2)
_diffrn_measured_fraction_theta_full 0.999
_diffrn_measured_fraction_theta_max 0.999
_diffrn_measurement_device_type 'CCD area detector'
_diffrn_measurement_method 'phi and omega scans'
_diffrn_radiation_monochromator graphite
_diffrn_radiation_source 'fine-focus sealed tube'
_diffrn_radiation_type MoK\a
_diffrn_radiation_wavelength 0.71073
_diffrn_reflns_av_R_equivalents 0.0482
_diffrn_reflns_av_unetI/netI 0.0334
_diffrn_reflns_limit_h_max 9
_diffrn_reflns_limit_h_min -9
_diffrn_reflns_limit_k_max 12
_diffrn_reflns_limit_k_min -12
_diffrn_reflns_limit_l_max 12
_diffrn_reflns_limit_l_min -12
_diffrn_reflns_number 19936
_diffrn_reflns_theta_full 28.34
_diffrn_reflns_theta_max 28.34
_diffrn_reflns_theta_min 3.05
_exptl_absorpt_coefficient_mu 0.132
_exptl_absorpt_correction_T_max 0.995
_exptl_absorpt_correction_T_min 0.975
_exptl_absorpt_correction_type multi-scan
_exptl_absorpt_process_details SADABS
_exptl_crystal_colour colourless
_exptl_crystal_density_diffrn 1.489
_exptl_crystal_density_method 'not measured'
_exptl_crystal_description prism
_exptl_crystal_F_000 284
_exptl_crystal_size_max 0.200
_exptl_crystal_size_mid 0.170
_exptl_crystal_size_min 0.050
_refine_diff_density_max 0.352
_refine_diff_density_min -0.241
_refine_diff_density_rms 0.052
_refine_ls_extinction_method none
_refine_ls_goodness_of_fit_ref 1.038
_refine_ls_hydrogen_treatment mixed
_refine_ls_matrix_type full
_refine_ls_number_parameters 224
_refine_ls_number_reflns 3037
_refine_ls_number_restraints 0
_refine_ls_restrained_S_all 1.038
_refine_ls_R_factor_all 0.0663
_refine_ls_R_factor_gt 0.0435
_refine_ls_shift/su_max 0.000
_refine_ls_shift/su_mean 0.000
_refine_ls_structure_factor_coef Fsqd
_refine_ls_weighting_details 'calc w=1/[\s^2^(Fo^2^)+(0.0309P)^2^+0.3911P] where P=(Fo^2^+2Fc^2^)/3'
_refine_ls_weighting_scheme calc
_refine_ls_wR_factor_gt 0.0868
_refine_ls_wR_factor_ref 0.0976
_reflns_number_gt 2320
_reflns_number_total 3037
_reflns_threshold_expression >2sigma(I)
_cod_data_source_file d0nj03474f2.cif
_cod_data_source_block compoundC32
_cod_depositor_comments
;
The following automatic conversions were performed:

data item '_symmetry_cell_setting' value 'Triclinic' was changed to
'triclinic' in accordance with the
/home/data/users/saulius/crontab/automatic-downloads/rss-feeds/RSC/lib/dictionaries/cif_core.dic
dictionary named 'cif_core.dic' version 2.4.2 last updated on
2011-04-26.

Automatic conversion script
Id: cif_fix_values 7556 2019-12-06 15:28:31Z antanas 

 Adding full bibliography for 7059945--7059947.cif.
;
_cod_original_sg_symbol_Hall -P1
_cod_original_sg_symbol_H-M P-1
_cod_database_code 7059947

loop_
_symmetry_equiv_pos_as_xyz
'x, y, z'
'-x, -y, -z'

loop_
_atom_site_label
_atom_site_type_symbol
_atom_site_fract_x
_atom_site_fract_y
_atom_site_fract_z
_atom_site_U_iso_or_equiv
_atom_site_adp_type
_atom_site_occupancy
_atom_site_symmetry_multiplicity
_atom_site_calc_flag
_atom_site_refinement_flags
_atom_site_disorder_assembly
_atom_site_disorder_group
O1 O 0.18299(18) 0.57534(12) -0.12227(12) 0.0228(3) Uani 1 1 d . . .
H1O H 0.085(4) 0.514(3) -0.118(3) 0.059(7) Uiso 1 1 d . . .
F1 F -0.22170(15) 0.80162(11) 0.27746(13) 0.0344(3) Uani 1 1 d . . .
N1 N 0.1329(2) 0.58565(14) 0.03370(14) 0.0192(3) Uani 1 1 d . . .
C1 C 0.2470(2) 0.65939(16) 0.06674(17) 0.0173(3) Uani 1 1 d . . .
O2 O 0.69815(17) 0.90478(12) -0.21784(13) 0.0241(3) Uani 1 1 d . . .
F2 F -0.13363(16) 0.97047(11) 0.36520(11) 0.0333(3) Uani 1 1 d . . .
N2 N 0.4039(2) 0.72830(14) -0.03362(14) 0.0189(3) Uani 1 1 d . . .
C2 C 0.2097(2) 0.65588(16) 0.23093(17) 0.0183(3) Uani 1 1 d . . .
F3 F 0.02367(15) 0.91543(10) 0.13799(11) 0.0279(2) Uani 1 1 d . . .
C3 C 0.0768(2) 0.75494(17) 0.32738(17) 0.0195(3) Uani 1 1 d . . .
C4 C 0.0574(3) 0.74894(19) 0.47705(19) 0.0244(4) Uani 1 1 d . . .
H4 H -0.033(3) 0.819(2) 0.543(2) 0.029(5) Uiso 1 1 d . . .
C5 C 0.1650(3) 0.6424(2) 0.53194(19) 0.0277(4) Uani 1 1 d . . .
H5 H 0.152(3) 0.640(2) 0.635(2) 0.035(5) Uiso 1 1 d . . .
C6 C 0.2898(3) 0.54052(19) 0.43908(19) 0.0257(4) Uani 1 1 d . . .
H6 H 0.361(3) 0.463(2) 0.476(2) 0.026(5) Uiso 1 1 d . . .
C7 C 0.3147(2) 0.54842(18) 0.28865(18) 0.0219(3) Uani 1 1 d . . .
H7 H 0.407(3) 0.480(2) 0.224(2) 0.027(5) Uiso 1 1 d . . .
C8 C 0.5497(2) 0.77651(18) 0.02112(19) 0.0220(3) Uani 1 1 d . . .
H8B H 0.495(3) 0.865(2) 0.073(2) 0.025(5) Uiso 1 1 d . . .
H8A H 0.586(3) 0.701(2) 0.087(2) 0.026(5) Uiso 1 1 d . . .
C9 C 0.7368(3) 0.80184(18) -0.11170(19) 0.0239(4) Uani 1 1 d . . .
H9B H 0.797(3) 0.7115(19) -0.161(2) 0.022(5) Uiso 1 1 d . . .
H9A H 0.833(3) 0.840(2) -0.078(2) 0.027(5) Uiso 1 1 d . . .
C10 C 0.5568(3) 0.85781(19) -0.27154(19) 0.0238(4) Uani 1 1 d . . .
H10B H 0.528(3) 0.9345(19) -0.336(2) 0.022(5) Uiso 1 1 d . . .
H10A H 0.617(3) 0.765(2) -0.325(2) 0.025(5) Uiso 1 1 d . . .
C11 C 0.3629(3) 0.83190(18) -0.14512(18) 0.0220(3) Uani 1 1 d . . .
H11B H 0.271(3) 0.793(2) -0.184(2) 0.028(5) Uiso 1 1 d . . .
H11A H 0.299(3) 0.923(2) -0.094(2) 0.029(5) Uiso 1 1 d . . .
C12 C -0.0606(2) 0.86050(17) 0.27692(18) 0.0232(3) Uani 1 1 d . . .

loop_
_atom_site_aniso_label
_atom_site_aniso_U_11
_atom_site_aniso_U_22
_atom_site_aniso_U_33
_atom_site_aniso_U_23
_atom_site_aniso_U_13
_atom_site_aniso_U_12
O1 0.0252(6) 0.0316(6) 0.0136(5) -0.0027(5) -0.0074(5) -0.0076(5)
F1 0.0232(5) 0.0395(6) 0.0450(7) 0.0022(5) -0.0176(5) -0.0055(5)
N1 0.0225(7) 0.0244(7) 0.0120(6) -0.0019(5) -0.0071(5) -0.0034(5)
C1 0.0177(7) 0.0192(7) 0.0158(7) -0.0012(6) -0.0073(6) 0.0000(6)
O2 0.0230(6) 0.0252(6) 0.0229(6) 0.0012(5) -0.0062(5) -0.0051(5)
F2 0.0350(6) 0.0319(6) 0.0294(6) -0.0117(4) -0.0085(5) 0.0082(5)
N2 0.0196(7) 0.0218(7) 0.0169(6) 0.0000(5) -0.0080(5) -0.0035(5)
C2 0.0186(8) 0.0206(8) 0.0177(8) -0.0013(6) -0.0078(6) -0.0048(6)
F3 0.0280(5) 0.0294(5) 0.0221(5) 0.0021(4) -0.0066(4) 0.0031(4)
C3 0.0182(8) 0.0232(8) 0.0175(8) -0.0007(6) -0.0059(6) -0.0057(6)
C4 0.0228(8) 0.0318(9) 0.0187(8) -0.0049(7) -0.0056(7) -0.0057(7)
C5 0.0298(9) 0.0401(10) 0.0167(8) -0.0009(7) -0.0106(7) -0.0089(8)
C6 0.0268(9) 0.0317(9) 0.0226(9) 0.0034(7) -0.0140(7) -0.0054(7)
C7 0.0213(8) 0.0245(8) 0.0210(8) -0.0003(6) -0.0086(7) -0.0035(7)
C8 0.0210(8) 0.0256(8) 0.0221(8) -0.0005(7) -0.0097(7) -0.0062(7)
C9 0.0222(8) 0.0251(8) 0.0254(9) 0.0000(7) -0.0091(7) -0.0042(7)
C10 0.0237(8) 0.0266(9) 0.0207(8) 0.0014(7) -0.0073(7) -0.0042(7)
C11 0.0228(8) 0.0242(8) 0.0196(8) 0.0020(6) -0.0085(7) -0.0035(7)
C12 0.0215(8) 0.0255(8) 0.0212(8) -0.0029(6) -0.0056(7) -0.0027(7)

loop_
_atom_type_symbol
_atom_type_description
_atom_type_scat_dispersion_real
_atom_type_scat_dispersion_imag
_atom_type_scat_source
C C 0.0033 0.0016 'International Tables Vol C Tables 4.2.6.8 and 6.1.1.4'
H H 0.0000 0.0000 'International Tables Vol C Tables 4.2.6.8 and 6.1.1.4'
N N 0.0061 0.0033 'International Tables Vol C Tables 4.2.6.8 and 6.1.1.4'
O O 0.0106 0.0060 'International Tables Vol C Tables 4.2.6.8 and 6.1.1.4'
F F 0.0171 0.0103 'International Tables Vol C Tables 4.2.6.8 and 6.1.1.4'

loop_
_geom_angle_atom_site_label_1
_geom_angle_atom_site_label_2
_geom_angle_atom_site_label_3
_geom_angle
_geom_angle_site_symmetry_1
_geom_angle_site_symmetry_3
_geom_angle_publ_flag
N1 O1 H1O 98.0(14) . . ?
C1 N1 O1 113.74(12) . . ?
N1 C1 N2 126.21(14) . . ?
N1 C1 C2 113.65(13) . . ?
N2 C1 C2 119.92(13) . . ?
C9 O2 C10 109.72(12) . . ?
C1 N2 C8 118.51(12) . . ?
C1 N2 C11 118.55(13) . . ?
C8 N2 C11 110.87(12) . . ?
C7 C2 C3 118.81(14) . . ?
C7 C2 C1 117.64(14) . . ?
C3 C2 C1 123.55(14) . . ?
C4 C3 C2 120.27(15) . . ?
C4 C3 C12 118.24(15) . . ?
C2 C3 C12 121.24(14) . . ?
C5 C4 C3 120.02(16) . . ?
C5 C4 H4 120.1(11) . . ?
C3 C4 H4 119.9(12) . . ?
C6 C5 C4 120.09(16) . . ?
C6 C5 H5 120.7(12) . . ?
C4 C5 H5 119.2(12) . . ?
C5 C6 C7 120.15(16) . . ?
C5 C6 H6 121.5(11) . . ?
C7 C6 H6 118.3(11) . . ?
C6 C7 C2 120.56(16) . . ?
C6 C7 H7 119.6(12) . . ?
C2 C7 H7 119.9(11) . . ?
N2 C8 C9 108.14(13) . . ?
N2 C8 H8B 110.6(11) . . ?
C9 C8 H8B 109.6(11) . . ?
N2 C8 H8A 109.3(11) . . ?
C9 C8 H8A 107.7(11) . . ?
H8B C8 H8A 111.4(15) . . ?
O2 C9 C8 112.25(14) . . ?
O2 C9 H9B 109.2(10) . . ?
C8 C9 H9B 109.9(10) . . ?
O2 C9 H9A 106.3(11) . . ?
C8 C9 H9A 109.3(11) . . ?
H9B C9 H9A 110.0(15) . . ?
O2 C10 C11 111.36(13) . . ?
O2 C10 H10B 106.2(10) . . ?
C11 C10 H10B 107.8(11) . . ?
O2 C10 H10A 109.1(10) . . ?
C11 C10 H10A 109.2(10) . . ?
H10B C10 H10A 113.3(15) . . ?
N2 C11 C10 109.72(14) . . ?
N2 C11 H11B 108.7(11) . . ?
C10 C11 H11B 109.8(11) . . ?
N2 C11 H11A 108.1(11) . . ?
C10 C11 H11A 110.0(11) . . ?
H11B C11 H11A 110.5(15) . . ?
F3 C12 F2 106.48(13) . . ?
F3 C12 F1 105.78(13) . . ?
F2 C12 F1 105.75(13) . . ?
F3 C12 C3 113.88(13) . . ?
F2 C12 C3 112.97(13) . . ?
F1 C12 C3 111.36(13) . . ?

loop_
_geom_bond_atom_site_label_1
_geom_bond_atom_site_label_2
_geom_bond_distance
_geom_bond_site_symmetry_2
_geom_bond_publ_flag
O1 N1 1.4225(16) . ?
O1 H1O 0.96(3) . ?
F1 C12 1.3510(19) . ?
N1 C1 1.285(2) . ?
C1 N2 1.387(2) . ?
C1 C2 1.504(2) . ?
O2 C9 1.428(2) . ?
O2 C10 1.432(2) . ?
F2 C12 1.3420(19) . ?
N2 C8 1.471(2) . ?
N2 C11 1.475(2) . ?
C2 C7 1.391(2) . ?
C2 C3 1.401(2) . ?
F3 C12 1.3403(19) . ?
C3 C4 1.394(2) . ?
C3 C12 1.496(2) . ?
C4 C5 1.383(3) . ?
C4 H4 0.97(2) . ?
C5 C6 1.382(3) . ?
C5 H5 0.97(2) . ?
C6 C7 1.391(2) . ?
C6 H6 0.96(2) . ?
C7 H7 0.96(2) . ?
C8 C9 1.514(2) . ?
C8 H8B 0.983(19) . ?
C8 H8A 0.991(19) . ?
C9 H9B 0.995(18) . ?
C9 H9A 0.989(19) . ?
C10 C11 1.516(2) . ?
C10 H10B 0.968(18) . ?
C10 H10A 1.028(18) . ?
C11 H11B 0.995(19) . ?
C11 H11A 1.013(19) . ?

loop_
_geom_hbond_atom_site_label_D
_geom_hbond_atom_site_label_H
_geom_hbond_atom_site_label_A
_geom_hbond_distance_DH
_geom_hbond_distance_HA
_geom_hbond_distance_DA
_geom_hbond_angle_DHA
_geom_hbond_site_symmetry_A
O1 H1O N1 0.96(3) 1.83(3) 2.7398(18) 158(2) 2_565
O1 H1O O1 0.96(3) 2.57(2) 3.226(2) 125.5(18) 2_565

loop_
_geom_torsion_atom_site_label_1
_geom_torsion_atom_site_label_2
_geom_torsion_atom_site_label_3
_geom_torsion_atom_site_label_4
_geom_torsion
_geom_torsion_site_symmetry_1
_geom_torsion_site_symmetry_2
_geom_torsion_site_symmetry_3
_geom_torsion_site_symmetry_4
_geom_torsion_publ_flag
O1 N1 C1 N2 1.5(2) . . . . ?
O1 N1 C1 C2 -173.11(12) . . . . ?
N1 C1 N2 C8 -164.52(15) . . . . ?
C2 C1 N2 C8 9.7(2) . . . . ?
N1 C1 N2 C11 56.3(2) . . . . ?
C2 C1 N2 C11 -129.47(15) . . . . ?
N1 C1 C2 C7 88.74(18) . . . . ?
N2 C1 C2 C7 -86.21(18) . . . . ?
N1 C1 C2 C3 -91.67(18) . . . . ?
N2 C1 C2 C3 93.39(19) . . . . ?
C7 C2 C3 C4 2.7(2) . . . . ?
C1 C2 C3 C4 -176.85(15) . . . . ?
C7 C2 C3 C12 -171.49(14) . . . . ?
C1 C2 C3 C12 8.9(2) . . . . ?
C2 C3 C4 C5 -1.9(2) . . . . ?
C12 C3 C4 C5 172.46(15) . . . . ?
C3 C4 C5 C6 -0.9(3) . . . . ?
C4 C5 C6 C7 2.9(3) . . . . ?
C5 C6 C7 C2 -2.1(3) . . . . ?
C3 C2 C7 C6 -0.7(2) . . . . ?
C1 C2 C7 C6 178.88(15) . . . . ?
C1 N2 C8 C9 161.30(14) . . . . ?
C11 N2 C8 C9 -56.59(17) . . . . ?
C10 O2 C9 C8 -59.96(17) . . . . ?
N2 C8 C9 O2 58.91(18) . . . . ?
C9 O2 C10 C11 58.20(17) . . . . ?
C1 N2 C11 C10 -161.55(13) . . . . ?
C8 N2 C11 C10 56.35(17) . . . . ?
O2 C10 C11 N2 -56.78(18) . . . . ?
C4 C3 C12 F3 145.39(14) . . . . ?
C2 C3 C12 F3 -40.3(2) . . . . ?
C4 C3 C12 F2 23.7(2) . . . . ?
C2 C3 C12 F2 -161.91(14) . . . . ?
C4 C3 C12 F1 -95.10(17) . . . . ?
C2 C3 C12 F1 79.25(18) . . . . ?
